data_1512727
loop_
_publ_author_name
'Himanshu Sekhar Jena'
'Vadivelu Manivannan'

_publ_section_title
;
 Molecular structures of dinuclear zinc(II) complexes of chiral tridentate
 imine and amine ligands: Effect of ligand geometry on
 diastereoselectivity
;
_journal_name_full
;
Inorganica Chimica Acta
;
_journal_page_first 210
_journal_page_last 219
_journal_volume 393
_journal_year 2012
_chemical_formula_moiety 'C14 H13 N5 O Zn'
_chemical_formula_sum 'C14 H13 N5 O Zn'
_chemical_formula_weight 332.66
_space_group_IT_number 2
_symmetry_cell_setting triclinic
_symmetry_space_group_name_Hall '-P 1'
_symmetry_space_group_name_H-M 'P -1'
_atom_sites_solution_hydrogens geom
_atom_sites_solution_primary direct
_atom_sites_solution_secondary difmap
_cell_angle_alpha 67.647(12)
_cell_angle_beta 87.400(13)
_cell_angle_gamma 79.832(12)
_cell_formula_units_Z 2
_cell_length_a 6.2073(11)
_cell_length_b 10.5477(19)
_cell_length_c 11.406(2)
_cell_measurement_reflns_used 4093
_cell_measurement_temperature 296(2)
_cell_measurement_theta_max 26.42
_cell_measurement_theta_min 2.26
_cell_volume 679.6(2)
_computing_structure_refinement 'SHELXL-97 (Sheldrick, 1997)'
_computing_structure_solution 'SHELXS-97 (Sheldrick, 1990)'
_diffrn_ambient_temperature 296(2)
_diffrn_measured_fraction_theta_full 1.000
_diffrn_measured_fraction_theta_max 1.000
_diffrn_radiation_monochromator graphite
_diffrn_radiation_source 'fine-focus sealed tube'
_diffrn_radiation_type MoK\a
_diffrn_radiation_wavelength 0.71073
_diffrn_reflns_av_R_equivalents 0.0000
_diffrn_reflns_av_sigmaI/netI 0.0043
_diffrn_reflns_limit_h_max 8
_diffrn_reflns_limit_h_min -7
_diffrn_reflns_limit_k_max 13
_diffrn_reflns_limit_k_min -12
_diffrn_reflns_limit_l_max 14
_diffrn_reflns_limit_l_min 0
_diffrn_reflns_number 3098
_diffrn_reflns_theta_full 27.45
_diffrn_reflns_theta_max 27.45
_diffrn_reflns_theta_min 1.93
_exptl_absorpt_coefficient_mu 1.813
_exptl_absorpt_correction_T_max 0.602
_exptl_absorpt_correction_T_min 0.447
_exptl_absorpt_correction_type multi-scan
_exptl_absorpt_process_details multi-scan
_exptl_crystal_colour White
_exptl_crystal_density_diffrn 1.626
_exptl_crystal_density_method 'not measured'
_exptl_crystal_description Block
_exptl_crystal_F_000 340
_exptl_crystal_size_max 0.45
_exptl_crystal_size_mid 0.39
_exptl_crystal_size_min 0.28
_refine_diff_density_max 0.442
_refine_diff_density_min -0.897
_refine_diff_density_rms 0.080
_refine_ls_extinction_method none
_refine_ls_goodness_of_fit_ref 1.000
_refine_ls_hydrogen_treatment constr
_refine_ls_matrix_type full
_refine_ls_number_parameters 191
_refine_ls_number_reflns 3098
_refine_ls_number_restraints 0
_refine_ls_restrained_S_all 1.000
_refine_ls_R_factor_all 0.0398
_refine_ls_R_factor_gt 0.0398
_refine_ls_shift/su_max 0.000
_refine_ls_shift/su_mean 0.000
_refine_ls_structure_factor_coef Fsqd
_refine_ls_weighting_details 'calc w=1/[\s^2^(Fo^2^)+(0.0000P)^2^+3.0000P] where P=(Fo^2^+2Fc^2^)/3'
_refine_ls_weighting_scheme calc
_refine_ls_wR_factor_gt 0.0967
_refine_ls_wR_factor_ref 0.0967
_reflns_number_gt 3097
_reflns_number_total 3098
_reflns_threshold_expression >2sigma(I)
_cod_data_source_file ICA-2013-394-210-219-2.cif
_cod_data_source_block 2
_cod_database_code 1512727

loop_
_symmetry_equiv_pos_as_xyz
'x, y, z'
'-x, -y, -z'

loop_
_atom_site_label
_atom_site_type_symbol
_atom_site_fract_x
_atom_site_fract_y
_atom_site_fract_z
_atom_site_U_iso_or_equiv
_atom_site_adp_type
_atom_site_occupancy
_atom_site_symmetry_multiplicity
_atom_site_calc_flag
_atom_site_refinement_flags
Zn1 Zn 0.25130(6) 0.45393(4) -0.02596(4) 0.03039(12) Uani 1 1 d .
O1 O 0.0566(4) 0.4601(2) 0.1243(3) 0.0359(6) Uani 1 1 d .
N1 N 0.3976(5) 0.3789(3) -0.1687(3) 0.0346(6) Uani 1 1 d .
N2 N 0.2005(4) 0.2443(3) 0.0413(3) 0.0330(6) Uani 1 1 d .
N3 N 0.4051(5) 0.6279(3) -0.0868(3) 0.0374(7) Uani 1 1 d .
N4 N 0.3426(5) 0.7500(3) -0.1345(4) 0.0424(8) Uani 1 1 d .
N5 N 0.2961(6) 0.8697(4) -0.1788(5) 0.0686(13) Uani 1 1 d .
C1 C 0.5110(6) 0.4495(4) -0.2674(4) 0.0402(8) Uani 1 1 d .
H1 H 0.5329 0.5376 -0.2762 0.048 Uiso 1 1 calc R
C2 C 0.5952(7) 0.3974(4) -0.3550(4) 0.0459(9) Uani 1 1 d .
H2 H 0.6775 0.4480 -0.4208 0.055 Uiso 1 1 calc R
C3 C 0.5575(7) 0.2687(4) -0.3458(4) 0.0475(10) Uani 1 1 d .
H3 H 0.6094 0.2331 -0.4067 0.057 Uiso 1 1 calc R
C4 C 0.4429(6) 0.1948(4) -0.2457(4) 0.0447(9) Uani 1 1 d .
H4 H 0.4191 0.1068 -0.2361 0.054 Uiso 1 1 calc R
C5 C 0.3617(6) 0.2534(4) -0.1578(4) 0.0344(7) Uani 1 1 d .
C6 C 0.2243(6) 0.1780(4) -0.0520(4) 0.0370(8) Uani 1 1 d .
H6 H 0.2953 0.0807 -0.0112 0.044 Uiso 1 1 calc R
C7 C -0.0031(6) 0.1842(4) -0.1021(4) 0.0454(9) Uani 1 1 d .
H7A H -0.0889 0.1346 -0.0333 0.068 Uiso 1 1 calc R
H7B H 0.0105 0.1424 -0.1642 0.068 Uiso 1 1 calc R
H7C H -0.0738 0.2795 -0.1404 0.068 Uiso 1 1 calc R
C8 C 0.1917(6) 0.1680(4) 0.1587(4) 0.0374(8) Uani 1 1 d .
H8 H 0.2076 0.0723 0.1808 0.045 Uiso 1 1 calc R
C9 C 0.1584(6) 0.2209(4) 0.2606(4) 0.0357(8) Uani 1 1 d .
C10 C 0.1871(8) 0.1209(4) 0.3863(4) 0.0500(10) Uani 1 1 d .
H10 H 0.2328 0.0277 0.3991 0.060 Uiso 1 1 calc R
C11 C 0.1497(8) 0.1572(5) 0.4894(5) 0.0642(13) Uani 1 1 d .
H11 H 0.1732 0.0906 0.5714 0.077 Uiso 1 1 calc R
C12 C 0.0752(7) 0.2975(5) 0.4678(4) 0.0462(9) Uani 1 1 d .
H12 H 0.0498 0.3246 0.5366 0.055 Uiso 1 1 calc R
C13 C 0.0396(6) 0.3944(4) 0.3487(4) 0.0431(9) Uani 1 1 d .
H13 H -0.0161 0.4861 0.3379 0.052 Uiso 1 1 calc R
C14 C 0.0836(5) 0.3615(4) 0.2407(3) 0.0303(7) Uani 1 1 d .

loop_
_atom_site_aniso_label
_atom_site_aniso_U_11
_atom_site_aniso_U_22
_atom_site_aniso_U_33
_atom_site_aniso_U_23
_atom_site_aniso_U_13
_atom_site_aniso_U_12
Zn1 0.02296(19) 0.02433(19) 0.0436(2) -0.01253(16) 0.00369(15) -0.00490(14)
O1 0.0238(11) 0.0308(12) 0.0512(15) -0.0148(11) -0.0007(10) -0.0011(9)
N1 0.0264(14) 0.0322(15) 0.0463(17) -0.0168(13) 0.0019(12) -0.0036(11)
N2 0.0212(13) 0.0317(15) 0.0470(17) -0.0149(13) 0.0043(12) -0.0079(11)
N3 0.0239(14) 0.0331(15) 0.056(2) -0.0172(14) -0.0038(13) -0.0047(12)
N4 0.0222(14) 0.0327(16) 0.070(2) -0.0155(16) 0.0011(14) -0.0079(12)
N5 0.040(2) 0.0333(19) 0.112(4) -0.008(2) 0.010(2) -0.0035(15)
C1 0.0278(17) 0.039(2) 0.058(2) -0.0238(18) 0.0067(16) -0.0056(15)
C2 0.038(2) 0.049(2) 0.051(2) -0.0200(19) 0.0027(17) -0.0079(17)
C3 0.044(2) 0.047(2) 0.056(3) -0.027(2) -0.0020(19) -0.0009(18)
C4 0.0338(19) 0.043(2) 0.065(3) -0.029(2) 0.0015(18) -0.0048(16)
C5 0.0322(17) 0.0279(16) 0.043(2) -0.0119(15) -0.0082(15) -0.0070(13)
C6 0.0327(18) 0.0281(17) 0.053(2) -0.0177(16) 0.0024(16) -0.0060(14)
C7 0.0300(19) 0.050(2) 0.064(3) -0.028(2) -0.0044(17) -0.0091(16)
C8 0.0301(17) 0.0298(17) 0.044(2) -0.0054(15) -0.0049(15) -0.0039(14)
C9 0.0289(17) 0.0373(18) 0.042(2) -0.0140(16) -0.0007(14) -0.0088(14)
C10 0.062(3) 0.040(2) 0.044(2) -0.0082(18) -0.002(2) -0.0142(19)
C11 0.062(3) 0.051(3) 0.063(3) -0.006(2) 0.008(2) -0.005(2)
C12 0.041(2) 0.060(3) 0.038(2) -0.0193(19) 0.0014(16) -0.0081(19)
C13 0.0328(19) 0.042(2) 0.057(2) -0.0197(19) 0.0093(17) -0.0130(16)
C14 0.0185(14) 0.0356(17) 0.0318(17) -0.0054(14) -0.0011(12) -0.0085(12)

loop_
_atom_type_symbol
_atom_type_description
_atom_type_scat_dispersion_real
_atom_type_scat_dispersion_imag
_atom_type_scat_source
C C 0.0033 0.0016 'International Tables Vol C Tables 4.2.6.8 and 6.1.1.4'
H H 0.0000 0.0000 'International Tables Vol C Tables 4.2.6.8 and 6.1.1.4'
N N 0.0061 0.0033 'International Tables Vol C Tables 4.2.6.8 and 6.1.1.4'
O O 0.0106 0.0060 'International Tables Vol C Tables 4.2.6.8 and 6.1.1.4'
Zn Zn 0.2839 1.4301 'International Tables Vol C Tables 4.2.6.8 and 6.1.1.4'

loop_
_geom_angle_atom_site_label_1
_geom_angle_atom_site_label_2
_geom_angle_atom_site_label_3
_geom_angle
_geom_angle_site_symmetry_1
_geom_angle_site_symmetry_3
O1 Zn1 N3 107.73(11) . .
O1 Zn1 N2 83.04(11) . .
N3 Zn1 N2 161.62(11) . .
O1 Zn1 O1 80.76(11) . 2_565
N3 Zn1 O1 101.15(11) . 2_565
N2 Zn1 O1 95.18(10) . 2_565
O1 Zn1 N1 158.17(10) . .
N3 Zn1 N1 94.08(12) . .
N2 Zn1 N1 76.21(11) . .
O1 Zn1 N1 94.27(11) 2_565 .
O1 Zn1 N3 97.64(11) . 2_665
N3 Zn1 N3 75.83(13) . 2_665
N2 Zn1 N3 88.20(11) . 2_665
O1 Zn1 N3 176.04(10) 2_565 2_665
N1 Zn1 N3 88.53(11) . 2_665
C14 O1 Zn1 123.6(2) . .
C14 O1 Zn1 124.1(2) . 2_565
Zn1 O1 Zn1 99.24(11) . 2_565
C1 N1 C5 118.6(3) . .
C1 N1 Zn1 125.5(2) . .
C5 N1 Zn1 115.8(2) . .
C8 N2 C6 118.7(3) . .
C8 N2 Zn1 123.8(3) . .
C6 N2 Zn1 116.1(2) . .
N4 N3 Zn1 134.2(2) . .
N4 N3 Zn1 118.6(2) . 2_665
Zn1 N3 Zn1 104.17(13) . 2_665
N5 N4 N3 175.3(4) . .
N1 C1 C2 122.6(4) . .
N1 C1 H1 118.7 . .
C2 C1 H1 118.7 . .
C1 C2 C3 119.4(4) . .
C1 C2 H2 120.3 . .
C3 C2 H2 120.3 . .
C4 C3 C2 118.9(4) . .
C4 C3 H3 120.5 . .
C2 C3 H3 120.5 . .
C3 C4 C5 119.0(4) . .
C3 C4 H4 120.5 . .
C5 C4 H4 120.5 . .
N1 C5 C4 121.4(4) . .
N1 C5 C6 118.7(3) . .
C4 C5 C6 119.9(3) . .
N2 C6 C5 109.2(3) . .
N2 C6 C7 108.7(3) . .
C5 C6 C7 110.4(3) . .
N2 C6 H6 109.5 . .
C5 C6 H6 109.5 . .
C7 C6 H6 109.5 . .
C6 C7 H7A 109.5 . .
C6 C7 H7B 109.5 . .
H7A C7 H7B 109.5 . .
C6 C7 H7C 109.5 . .
H7A C7 H7C 109.5 . .
H7B C7 H7C 109.5 . .
N2 C8 C9 124.4(3) . .
N2 C8 H8 117.8 . .
C9 C8 H8 117.8 . .
C14 C9 C10 119.2(4) . .
C14 C9 C8 123.9(3) . .
C10 C9 C8 116.7(3) . .
C11 C10 C9 122.0(4) . .
C11 C10 H10 119.0 . .
C9 C10 H10 119.0 . .
C10 C11 C12 117.9(4) . .
C10 C11 H11 121.0 . .
C12 C11 H11 121.0 . .
C13 C12 C11 121.2(4) . .
C13 C12 H12 119.4 . .
C11 C12 H12 119.4 . .
C12 C13 C14 122.3(4) . .
C12 C13 H13 118.8 . .
C14 C13 H13 118.8 . .
O1 C14 C13 121.2(3) . .
O1 C14 C9 121.6(3) . .
C13 C14 C9 117.3(3) . .

loop_
_geom_bond_atom_site_label_1
_geom_bond_atom_site_label_2
_geom_bond_distance
_geom_bond_site_symmetry_2
Zn1 O1 2.067(3) .
Zn1 N3 2.085(3) .
Zn1 N2 2.124(3) .
Zn1 O1 2.131(2) 2_565
Zn1 N1 2.167(3) .
Zn1 N3 2.388(3) 2_665
O1 C14 1.335(4) .
O1 Zn1 2.131(2) 2_565
N1 C1 1.339(5) .
N1 C5 1.339(4) .
N2 C8 1.278(5) .
N2 C6 1.469(5) .
N3 N4 1.190(4) .
N3 Zn1 2.388(3) 2_665
N4 N5 1.154(5) .
C1 C2 1.358(6) .
C1 H1 0.9300 .
C2 C3 1.382(6) .
C2 H2 0.9300 .
C3 C4 1.365(6) .
C3 H3 0.9300 .
C4 C5 1.399(5) .
C4 H4 0.9300 .
C5 C6 1.494(5) .
C6 C7 1.529(5) .
C6 H6 0.9800 .
C7 H7A 0.9600 .
C7 H7B 0.9600 .
C7 H7C 0.9600 .
C8 C9 1.461(5) .
C8 H8 0.9300 .
C9 C14 1.406(5) .
C9 C10 1.417(5) .
C10 C11 1.368(7) .
C10 H10 0.9300 .
C11 C12 1.398(6) .
C11 H11 0.9300 .
C12 C13 1.354(6) .
C12 H12 0.9300 .
C13 C14 1.404(5) .
C13 H13 0.9300 .

loop_
_geom_torsion_atom_site_label_1
_geom_torsion_atom_site_label_2
_geom_torsion_atom_site_label_3
_geom_torsion_atom_site_label_4
_geom_torsion
_geom_torsion_site_symmetry_1
_geom_torsion_site_symmetry_4
N3 Zn1 O1 C14 -118.9(3) . .
N2 Zn1 O1 C14 45.8(2) . .
O1 Zn1 O1 C14 142.2(3) 2_565 .
N1 Zn1 O1 C14 63.9(4) . .
N3 Zn1 O1 C14 -41.4(3) 2_665 .
N3 Zn1 O1 Zn1 98.85(12) . 2_565
N2 Zn1 O1 Zn1 -96.43(11) . 2_565
O1 Zn1 O1 Zn1 0.0 2_565 2_565
N1 Zn1 O1 Zn1 -78.3(3) . 2_565
N3 Zn1 O1 Zn1 176.34(10) 2_665 2_565
O1 Zn1 N1 C1 167.4(3) . .
N3 Zn1 N1 C1 -9.9(3) . .
N2 Zn1 N1 C1 -174.0(3) . .
O1 Zn1 N1 C1 91.7(3) 2_565 .
N3 Zn1 N1 C1 -85.5(3) 2_665 .
O1 Zn1 N1 C5 -9.9(5) . .
N3 Zn1 N1 C5 172.9(3) . .
N2 Zn1 N1 C5 8.7(2) . .
O1 Zn1 N1 C5 -85.6(3) 2_565 .
N3 Zn1 N1 C5 97.2(3) 2_665 .
O1 Zn1 N2 C8 -37.4(3) . .
N3 Zn1 N2 C8 89.9(5) . .
O1 Zn1 N2 C8 -117.4(3) 2_565 .
N1 Zn1 N2 C8 149.5(3) . .
N3 Zn1 N2 C8 60.6(3) 2_665 .
O1 Zn1 N2 C6 156.0(2) . .
N3 Zn1 N2 C6 -76.7(5) . .
O1 Zn1 N2 C6 76.0(2) 2_565 .
N1 Zn1 N2 C6 -17.1(2) . .
N3 Zn1 N2 C6 -106.1(2) 2_665 .
O1 Zn1 N3 N4 -65.7(4) . .
N2 Zn1 N3 N4 170.3(4) . .
O1 Zn1 N3 N4 18.0(4) 2_565 .
N1 Zn1 N3 N4 113.2(4) . .
N3 Zn1 N3 N4 -159.4(5) 2_665 .
O1 Zn1 N3 Zn1 93.62(13) . 2_665
N2 Zn1 N3 Zn1 -30.3(5) . 2_665
O1 Zn1 N3 Zn1 177.38(12) 2_565 2_665
N1 Zn1 N3 Zn1 -87.45(13) . 2_665
N3 Zn1 N3 Zn1 0.0 2_665 2_665
C5 N1 C1 C2 -1.6(6) . .
Zn1 N1 C1 C2 -178.7(3) . .
N1 C1 C2 C3 2.3(6) . .
C1 C2 C3 C4 -2.4(6) . .
C2 C3 C4 C5 1.8(6) . .
C1 N1 C5 C4 1.0(5) . .
Zn1 N1 C5 C4 178.4(3) . .
C1 N1 C5 C6 -176.5(3) . .
Zn1 N1 C5 C6 0.9(4) . .
C3 C4 C5 N1 -1.2(6) . .
C3 C4 C5 C6 176.3(4) . .
C8 N2 C6 C5 -145.4(3) . .
Zn1 N2 C6 C5 22.0(3) . .
C8 N2 C6 C7 94.1(4) . .
Zn1 N2 C6 C7 -98.5(3) . .
N1 C5 C6 N2 -14.7(4) . .
C4 C5 C6 N2 167.8(3) . .
N1 C5 C6 C7 104.8(4) . .
C4 C5 C6 C7 -72.8(4) . .
C6 N2 C8 C9 -177.1(3) . .
Zn1 N2 C8 C9 16.6(5) . .
N2 C8 C9 C14 14.9(6) . .
N2 C8 C9 C10 -170.4(4) . .
C14 C9 C10 C11 -1.7(6) . .
C8 C9 C10 C11 -176.6(4) . .
C9 C10 C11 C12 1.8(7) . .
C10 C11 C12 C13 0.5(7) . .
C11 C12 C13 C14 -2.8(6) . .
Zn1 O1 C14 C13 146.4(3) . .
Zn1 O1 C14 C13 -80.5(4) 2_565 .
Zn1 O1 C14 C9 -33.2(4) . .
Zn1 O1 C14 C9 99.9(3) 2_565 .
C12 C13 C14 O1 -176.8(3) . .
C12 C13 C14 C9 2.7(5) . .
C10 C9 C14 O1 179.1(3) . .
C8 C9 C14 O1 -6.4(5) . .
C10 C9 C14 C13 -0.5(5) . .
C8 C9 C14 C13 174.0(3) . .
